data_2014325
loop_
_publ_author_name
'Redhammer, G\"unther J.'
'Roth, Georg'
'Tippelt, Gerold'
'Bernroider, Manfred'
'Lottermoser, Werner'
'Amthauer, Georg'
'Hochleitner, Rupert'

_publ_section_title
;
 Manganoan rockbridgeite Fe~4.32~Mn~0.62~Zn~0.06~(PO~4~)~3~(OH)~5~:
 structure analysis and ^57^Fe M\"ossbauer spectroscopy
;
_journal_coeditor_code FA1177
_journal_issue 3
_journal_name_full 'Acta Crystallographica Section C'
_journal_page_first i24
_journal_page_last i28
_journal_paper_doi 10.1107/S0108270106002472
_journal_volume 62
_journal_year 2006
_chemical_compound_source 'Hagendorf pegmatite, Bavaria, Germany'
_chemical_formula_analytical '(Ca0.05 Na0.06) , (Fe4.36 Mn0.61 Zn0.06) , (PO4)3 , (OH)5'
_chemical_formula_iupac 'Fe4.32 Mn0.62 Zn0.06 (P O4)3 (O H)5'
_chemical_formula_moiety '(Fe4.32 Mn0.62 Zn0.06) , (PO4)3 , (OH)5'
_chemical_formula_sum 'Fe4.32 H5 Mn0.62 O17 P3 Zn0.06'
_chemical_formula_weight 649.19
_chemical_name_mineral Frondelite
_chemical_name_systematic
;
iron manganese zinc tris(phosphate) pentahydroxide
;
_space_group_crystal_system orthorhombic
_space_group_name_Hall '-C 2c 2'
_space_group_name_H-M_alt 'C m c m'
_symmetry_space_group_name_Hall '-C 2c 2'
_symmetry_space_group_name_H-M 'C m c m'
_audit_creation_method 'WinGX routine CIF_UPDATE'
_cell_angle_alpha 90
_cell_angle_beta 90
_cell_angle_gamma 90
_cell_formula_units_Z 4
_cell_length_a 5.1761(4)
_cell_length_b 13.9774(11)
_cell_length_c 16.8689(14)
_cell_measurement_reflns_used 9128
_cell_measurement_temperature 298(2)
_cell_measurement_theta_max 27.5
_cell_measurement_theta_min 2.41
_cell_volume 1220.44(17)
_computing_cell_refinement 'SAINT-Plus (Bruker, 2001)'
_computing_data_collection 'SMART-Plus (Bruker, 2001)'
_computing_data_reduction SAINT-Plus
_computing_molecular_graphics 'DIAMOND (Brandenburg, 2005)'
_computing_publication_material 'WinGX (Version 1.70.00; Farrugia 1999)'
_computing_structure_refinement 'SHELXL97 (Sheldrick, 1997)'
_computing_structure_solution 'SHELXS97 (Sheldrick, 1997)'
_database_code_amcsd 0017679
_diffrn_ambient_temperature 298.0(10)
_diffrn_measured_fraction_theta_full 0.998
_diffrn_measured_fraction_theta_max 0.998
_diffrn_measurement_device three-circle-diffractometer
_diffrn_measurement_device_type 'Bruker SMART APEX CCD area-detector'
_diffrn_measurement_method '\w and \f'
_diffrn_radiation_type MoK\a
_diffrn_radiation_wavelength 0.71073
_diffrn_reflns_av_R_equivalents 0.0441
_diffrn_reflns_limit_h_max 6
_diffrn_reflns_limit_h_min -6
_diffrn_reflns_limit_k_max 18
_diffrn_reflns_limit_k_min -18
_diffrn_reflns_limit_l_max 21
_diffrn_reflns_limit_l_min -21
_diffrn_reflns_number 9119
_diffrn_reflns_theta_full 27.48
_diffrn_reflns_theta_max 27.48
_diffrn_reflns_theta_min 2.41
_diffrn_standards_decay_% 0
_diffrn_standards_interval_count 0
_diffrn_standards_interval_time 0
_diffrn_standards_number 0
_exptl_absorpt_coefficient_mu 6.27
_exptl_absorpt_correction_T_max 0.79
_exptl_absorpt_correction_T_min 0.65
_exptl_absorpt_correction_type numerical
_exptl_absorpt_process_details 'via equivalents using X-SHAPE and X-RED (Stoe & Cie 1996)'
_exptl_crystal_colour 'dark green'
_exptl_crystal_density_diffrn 3.533
_exptl_crystal_density_method 'not measured'
_exptl_crystal_description prism
_exptl_crystal_F_000 1254.5
_exptl_crystal_size_max 0.11
_exptl_crystal_size_mid 0.06
_exptl_crystal_size_min 0.04
_refine_diff_density_max 0.891
_refine_diff_density_min -0.805
_refine_ls_extinction_method none
_refine_ls_goodness_of_fit_ref 1.393
_refine_ls_hydrogen_treatment refall
_refine_ls_matrix_type full
_refine_ls_number_parameters 85
_refine_ls_number_reflns 801
_refine_ls_number_restraints 0
_refine_ls_restrained_S_all 1.393
_refine_ls_R_factor_gt 0.0390
_refine_ls_shift/su_max 0
_refine_ls_structure_factor_coef Fsqd
_refine_ls_weighting_details 'calc w = 1/[\s^2^(Fo^2^)+(0.01P)^2^+14.5365P] where P=(Fo^2^+2Fc^2^)/3'
_refine_ls_weighting_scheme calc
_refine_ls_wR_factor_ref 0.0780
_reflns_number_gt 767
_reflns_number_total 801
_reflns_threshold_expression I>2\s(I)
_cod_data_source_file fa1177.cif
_cod_data_source_block I
_cod_database_code 2014325
_cod_database_fobs_code 2014325

loop_
_space_group_symop_operation_xyz
x,y,z
1/2+x,1/2+y,z
x,-y,1/2+z
1/2+x,1/2-y,1/2+z
-x,y,1/2-z
1/2-x,1/2+y,1/2-z
-x,y,z
1/2-x,1/2+y,z
x,-y,-z
1/2+x,1/2-y,-z
x,y,1/2-z
1/2+x,1/2+y,1/2-z
-x,-y,1/2+z
1/2-x,1/2-y,1/2+z
-x,-y,-z
1/2-x,1/2-y,-z

loop_
_atom_site_type_symbol
_atom_site_label
_atom_site_fract_x
_atom_site_fract_y
_atom_site_fract_z
_atom_site_U_iso_or_equiv
_atom_site_adp_type
_atom_site_calc_flag
_atom_site_refinement_flags
_atom_site_occupancy
_atom_site_disorder_assembly
_atom_site_disorder_group
Fe Fe1 0.0000 0.0000 0.0000 0.0113(3) Uani d S 1 . .
Fe Fe2 0.0000 0.06813(7) 0.15645(5) 0.0165(2) Uani d SP 0.66 . .
Mn Mn2 0.0000 0.06813(7) 0.15645(5) 0.0165(2) Uani d SP 0.31 . .
Zn Zn2 0.0000 0.06813(7) 0.15645(5) 0.0165(2) Uani d SP 0.03 . .
Fe Fe3 0.2305(2) 0.32125(8) 0.13886(6) 0.0093(3) Uani d P 0.50 . .
P P1 0.5000 0.14322(11) 0.04337(9) 0.0098(3) Uani d S 1 . .
P P2 0.0000 0.48232(16) 0.2500 0.0120(4) Uani d S 1 . .
O O1 0.2438(10) 0.5456(3) 0.2500 0.0209(10) Uani d S 1 . .
O O2 0.2572(6) 0.0811(2) 0.05719(16) 0.0143(6) Uani d . 1 . .
O O3 0.3793(16) 0.3127(6) 0.2500 0.0140(17) Uani d SP 0.50 . .
O O4 0.5000 0.1822(3) -0.0401(3) 0.0229(11) Uani d S 1 . .
O O5 0.0000 0.2175(3) 0.1760(3) 0.0215(11) Uani d S 1 . .
O O6 0.5000 0.4233(3) 0.1045(3) 0.0136(9) Uani d S 1 . .
O O7 0.0000 0.4204(3) 0.1748(2) 0.0159(9) Uani d S 1 . .
O O8 0.5000 0.2220(3) 0.1068(2) 0.0115(8) Uani d S 1 . .
H H3 0.5000 0.243(10) 0.2500 0.05(4) Uiso d S 1 . .
H H6 0.5000 0.4045 0.0650 0.07(4) Uiso d S 1 . .

loop_
_atom_site_aniso_label
_atom_site_aniso_U_11
_atom_site_aniso_U_22
_atom_site_aniso_U_33
_atom_site_aniso_U_12
_atom_site_aniso_U_13
_atom_site_aniso_U_23
Fe1 0.0125(6) 0.0104(6) 0.0110(6) 0.000 0.000 -0.0003(5)
Fe2 0.0240(5) 0.0134(4) 0.0122(4) 0.000 0.000 -0.0003(4)
Mn2 0.0240(5) 0.0134(4) 0.0122(4) 0.000 0.000 -0.0003(4)
Zn2 0.0240(5) 0.0134(4) 0.0122(4) 0.000 0.000 -0.0003(4)
Fe3 0.0109(5) 0.0092(5) 0.0077(5) 0.0020(5) -0.0002(5) -0.0009(4)
P1 0.0143(7) 0.0083(7) 0.0068(7) 0.000 0.000 -0.0008(5)
P2 0.0160(11) 0.0104(10) 0.0095(10) 0.000 0.000 0.000
O1 0.026(2) 0.020(2) 0.017(2) -0.009(2) 0.000 0.000
O2 0.0134(14) 0.0141(14) 0.0154(13) -0.0046(12) -0.0011(13) -0.0032(11)
O3 0.014(4) 0.018(4) 0.009(4) 0.004(4) 0.000 0.000
O4 0.043(3) 0.016(2) 0.009(2) 0.000 0.000 0.0026(18)
O5 0.041(3) 0.013(2) 0.010(2) 0.000 0.000 0.0015(17)
O6 0.016(2) 0.009(2) 0.016(2) 0.000 0.000 0.0014(17)
O7 0.022(2) 0.017(2) 0.0089(19) 0.000 0.000 -0.0020(17)
O8 0.014(2) 0.010(2) 0.011(2) 0.000 0.000 -0.0017(16)

loop_
_atom_type_symbol
_atom_type_description
_atom_type_scat_dispersion_real
_atom_type_scat_dispersion_imag
_atom_type_scat_source
H H 0 0 'International Tables Vol C Tables 4.2.6.8 and 6.1.1.4'
O O 0.0106 0.006 'International Tables Vol C Tables 4.2.6.8 and 6.1.1.4'
P P 0.1023 0.0942 'International Tables Vol C Tables 4.2.6.8 and 6.1.1.4'
Fe Fe 0.3463 0.8444 'International Tables Vol C Tables 4.2.6.8 and 6.1.1.4'
Mn Mn 0.3368 0.7283 'International Tables Vol C Tables 4.2.6.8 and 6.1.1.4'
Zn Zn 0.2839 1.4301 'International Tables Vol C Tables 4.2.6.8 and 6.1.1.4'

loop_
_geom_angle_atom_site_label_1
_geom_angle_atom_site_label_2
_geom_angle_atom_site_label_3
_geom_angle_site_symmetry_1
_geom_angle_site_symmetry_3
_geom_angle
O2 Fe1 O2 9 3 83.63(17)
O2 Fe1 O2 . 3 96.37(17)
O2 Fe1 O6 9 13 83.22(12)
O2 Fe1 O6 . 13 96.78(12)
O1 Fe2 O1 15_545 5_445 79.0(2)
O1 Fe2 O5 15_545 . 91.80(15)
O1 Fe2 O2 5_445 11 102.04(13)
O5 Fe2 O2 . 11 92.19(12)
O2 Fe2 O2 11 . 76.65(16)
O1 Fe2 O6 15_545 5_445 99.31(15)
O2 Fe2 O6 . 5_445 76.57(12)
O7 Fe3 O5 . . 93.10(15)
O7 Fe3 O3 . . 89.2(3)
O5 Fe3 O3 . . 83.9(3)
O5 Fe3 O8 . . 89.89(14)
O3 Fe3 O8 . . 86.9(3)
O7 Fe3 O4 . 13 84.99(16)
O5 Fe3 O4 . 13 83.62(16)
O8 Fe3 O4 . 13 99.57(15)
O7 Fe3 O6 . . 90.55(14)
O3 Fe3 O6 . . 92.5(3)
O8 Fe3 O6 . . 86.21(14)
O4 Fe3 O6 13 . 100.41(16)
O4 P1 O8 . . 113.0(3)
O4 P1 O2 . . 110.10(15)
O8 P1 O2 . . 107.34(15)
O2 P1 O2 . 11_655 108.8(2)
O7 P2 O7 . 10_556 111.4(4)
O7 P2 O1 . . 108.87(12)
O1 P2 O1 . 11 110.0(4)

loop_
_geom_bond_atom_site_label_1
_geom_bond_atom_site_label_2
_geom_bond_site_symmetry_2
_geom_bond_distance
_geom_bond_publ_flag
Fe1 O2 . 1.997(3) no
Fe1 O6 13 2.063(4) no
Fe1 Fe2 9 2.8057(9) no
Fe2 O1 15_545 2.085(3) no
Fe2 O5 . 2.114(4) no
Fe2 O2 11 2.147(3) no
Fe2 O6 5_445 2.205(4) no
Fe3 O7 . 1.927(4) no
Fe3 O5 . 1.979(4) no
Fe3 O3 . 2.030(3) no
Fe3 O8 . 2.040(3) no
Fe3 O4 13 2.049(4) no
Fe3 O6 . 2.078(3) no
Fe3 Fe3 11 2.386(2) no
Fe3 Fe3 11_655 2.790(2) no
P1 O4 . 1.510(4) no
P1 O8 . 1.535(4) no
P1 O2 . 1.545(3) no
P2 O7 . 1.535(4) no
P2 O1 . 1.541(5) no
O3 H3 . 1.15(11) no
O6 H6 . 0.717(5) no

loop_
_cod_related_entry_id
_cod_related_entry_database
_cod_related_entry_code
1 AMCSD 0017679
